data_2220676
loop_
_publ_author_name
'Karaday\?i, Nevzat'
'Turgut Cin, G\"unseli'
'Demirel, Seda'
'\,Cak\?ic\?i, Abban'
'B\"uy\"ukg\"ung\"or, Orhan'

_publ_contact_author
;
'B\"uy\"ukg\"ung\"or, Orhan'
Department of Physics
Faculty of Arts and Sciences
Ondokuz May\?is University
TR-55139
Samsun
Turkey
;
_publ_section_title
;
 1-Acetyl-5-ferrocenyl-3-phenyl-2-pyrazoline
;
_journal_coeditor_code AT2695
_journal_issue 2
_journal_name_full 'Acta Crystallographica Section E'
_journal_page_first m127
_journal_page_last m128
_journal_paper_doi 10.1107/S1600536808043298
_journal_volume 65
_journal_year 2009
_chemical_formula_iupac '[Fe (C5 H5) (C1 H15 N2 O)]'
_chemical_formula_moiety 'C21 H20 Fe N2 O'
_chemical_formula_sum 'C21 H20 Fe N2 O'
_chemical_formula_weight 372.24
_chemical_name_systematic
;
1-Acetyl-5-ferrocenyl-3-phenyl-2-pyrazoline
;
_space_group_IT_number 14
_symmetry_cell_setting monoclinic
_symmetry_space_group_name_Hall '-P 2ybc'
_symmetry_space_group_name_H-M 'P 1 21/c 1'
_atom_sites_solution_hydrogens geom
_atom_sites_solution_primary direct
_atom_sites_solution_secondary difmap
_audit_creation_method SHELXL-97
_cell_angle_alpha 90.00
_cell_angle_beta 116.218(4)
_cell_angle_gamma 90.00
_cell_formula_units_Z 4
_cell_length_a 6.0762(4)
_cell_length_b 43.155(2)
_cell_length_c 7.3512(4)
_cell_measurement_reflns_used 15964
_cell_measurement_temperature 296(2)
_cell_measurement_theta_max 26.19
_cell_measurement_theta_min 1.89
_cell_volume 1729.31(18)
_computing_cell_refinement 'X-AREA (Stoe & Cie, 2002)'
_computing_data_collection 'X-AREA (Stoe & Cie, 2002)'
_computing_data_reduction 'X-RED (Stoe & Cie, 2002)'
_computing_molecular_graphics
;
ORTEPIII (Farrugia, 1997)
;
_computing_publication_material
;
WinGX (Farrugia, 1999) and PLATON (Spek, 2003)
;
_computing_structure_refinement 'SHELXL97 (Sheldrick, 2008)'
_computing_structure_solution 'SHELXS97 (Sheldrick, 2008)'
_diffrn_ambient_temperature 296(2)
_diffrn_measured_fraction_theta_full 0.994
_diffrn_measured_fraction_theta_max 0.994
_diffrn_measurement_device '2-circle goniometer'
_diffrn_measurement_device_type 'STOE IPDS 2'
_diffrn_measurement_method '\w scans'
_diffrn_radiation_monochromator 'plane graphite'
_diffrn_radiation_source 'fine-focus sealed tube'
_diffrn_radiation_type MoK\a
_diffrn_radiation_wavelength 0.71073
_diffrn_reflns_av_R_equivalents 0.0448
_diffrn_reflns_av_sigmaI/netI 0.0260
_diffrn_reflns_limit_h_max 7
_diffrn_reflns_limit_h_min -7
_diffrn_reflns_limit_k_max 51
_diffrn_reflns_limit_k_min -52
_diffrn_reflns_limit_l_max 8
_diffrn_reflns_limit_l_min -8
_diffrn_reflns_number 15964
_diffrn_reflns_theta_full 25.66
_diffrn_reflns_theta_max 25.66
_diffrn_reflns_theta_min 2.83
_diffrn_standards_decay_% 0
_diffrn_standards_interval_count 0
_diffrn_standards_number 0
_exptl_absorpt_coefficient_mu 0.883
_exptl_absorpt_correction_T_max 0.9619
_exptl_absorpt_correction_T_min 0.6615
_exptl_absorpt_correction_type integration
_exptl_absorpt_process_details '(X-RED32; Stoe & Cie, 2002)'
_exptl_crystal_colour brown
_exptl_crystal_density_diffrn 1.430
_exptl_crystal_density_method 'not measured'
_exptl_crystal_description prism
_exptl_crystal_F_000 776
_exptl_crystal_size_max 0.49
_exptl_crystal_size_mid 0.33
_exptl_crystal_size_min 0.05
_refine_diff_density_max 0.231
_refine_diff_density_min -0.457
_refine_ls_extinction_method none
_refine_ls_goodness_of_fit_ref 1.043
_refine_ls_hydrogen_treatment constr
_refine_ls_matrix_type full
_refine_ls_number_parameters 227
_refine_ls_number_reflns 3256
_refine_ls_number_restraints 1
_refine_ls_restrained_S_all 1.044
_refine_ls_R_factor_all 0.0433
_refine_ls_R_factor_gt 0.0352
_refine_ls_shift/su_max 0.002
_refine_ls_shift/su_mean 0.000
_refine_ls_structure_factor_coef Fsqd
_refine_ls_weighting_details 'calc w=1/[\s^2^(Fo^2^)+(0.0493P)^2^+0.5221P] where P=(Fo^2^+2Fc^2^)/3'
_refine_ls_weighting_scheme calc
_refine_ls_wR_factor_gt 0.0891
_refine_ls_wR_factor_ref 0.0929
_reflns_number_gt 2765
_reflns_number_total 3256
_reflns_threshold_expression I>2\s(I)
_cod_data_source_file at2695.cif
_cod_data_source_block I
_cod_original_cell_volume 1729.33(17)
_cod_original_sg_symbol_H-M 'P 21/c'
_cod_database_code 2220676
_cod_database_fobs_code 2220676

loop_
_symmetry_equiv_pos_as_xyz
'x, y, z'
'-x, y+1/2, -z+1/2'
'-x, -y, -z'
'x, -y-1/2, z-1/2'

loop_
_atom_site_type_symbol
_atom_site_label
_atom_site_fract_x
_atom_site_fract_y
_atom_site_fract_z
_atom_site_U_iso_or_equiv
_atom_site_adp_type
_atom_site_calc_flag
_atom_site_refinement_flags
_atom_site_occupancy
_atom_site_disorder_assembly
_atom_site_disorder_group
C C1 0.4032(4) 0.43314(5) 0.3252(3) 0.0411(4) Uani d . 1 . .
C C2 0.4385(4) 0.46493(5) 0.3407(3) 0.0495(5) Uani d . 1 . .
H H2 0.3732 0.4766 0.4115 0.059 Uiso calc R 1 . .
C C3 0.5694(5) 0.47951(6) 0.2524(3) 0.0579(6) Uani d . 1 . .
H H3 0.5932 0.5008 0.2645 0.069 Uiso calc R 1 . .
C C4 0.6652(5) 0.46210(6) 0.1453(4) 0.0588(6) Uani d . 1 . .
H H4 0.7585 0.4717 0.0897 0.071 Uiso calc R 1 . .
C C5 0.6226(4) 0.43077(6) 0.1213(3) 0.0559(6) Uani d . 1 . .
H H5 0.6812 0.4193 0.0446 0.067 Uiso calc R 1 . .
C C6 0.4926(4) 0.41618(5) 0.2109(3) 0.0482(5) Uani d . 1 . .
H H6 0.4648 0.3949 0.1947 0.058 Uiso calc R 1 . .
C C7 0.2756(4) 0.41761(5) 0.4301(3) 0.0406(4) Uani d . 1 . .
C C8 0.2110(5) 0.38395(5) 0.4107(4) 0.0542(5) Uani d . 1 . .
H H8A 0.3558 0.3711 0.4491 0.065 Uiso calc R 1 . .
H H8B 0.0940 0.3788 0.2732 0.065 Uiso calc R 1 . .
C C9 0.0970(4) 0.37977(5) 0.5595(3) 0.0458(5) Uani d . 1 . .
H H9 -0.0725 0.3725 0.4857 0.055 Uiso calc R 1 . .
C C10 -0.0242(4) 0.42188(5) 0.7322(3) 0.0482(5) Uani d . 1 . .
C C11 -0.0126(4) 0.45555(6) 0.7829(4) 0.0547(6) Uani d . 1 . .
H H11A 0.1361 0.4597 0.9028 0.066 Uiso calc R 1 . .
H H11B -0.1511 0.4610 0.8065 0.066 Uiso calc R 1 . .
H H11C -0.0153 0.4676 0.6722 0.066 Uiso calc R 1 . .
C C12 0.2353(4) 0.35877(5) 0.7359(3) 0.0426(4) Uani d . 1 . .
C C13 0.1310(5) 0.33836(6) 0.8274(4) 0.0541(5) Uani d . 1 . .
H H13 -0.0358 0.3356 0.7874 0.065 Uiso calc R 1 . .
C C14 0.3218(6) 0.32297(7) 0.9888(4) 0.0700(7) Uani d . 1 . .
H H14 0.3034 0.3080 1.0722 0.084 Uiso calc R 1 . .
C C15 0.5448(5) 0.33420(7) 1.0017(4) 0.0711(7) Uani d . 1 . .
H H15 0.7001 0.3282 1.0969 0.085 Uiso calc R 1 . .
C C16 0.4944(4) 0.35620(6) 0.8458(4) 0.0554(5) Uani d . 1 . .
H H16 0.6099 0.3670 0.8198 0.067 Uiso calc R 1 . .
C C17 0.3595(9) 0.26768(7) 0.6984(6) 0.0991(13) Uani d . 1 . .
H H17 0.3663 0.2531 0.7939 0.119 Uiso calc R 1 . .
C C18 0.5592(7) 0.28122(7) 0.6853(5) 0.0803(9) Uani d . 1 . .
H H18 0.7234 0.2774 0.7713 0.096 Uiso calc R 1 . .
C C19 0.4730(5) 0.30115(6) 0.5240(4) 0.0611(6) Uani d . 1 . .
H H19 0.5706 0.3129 0.4824 0.073 Uiso calc R 1 . .
C C20 0.2195(5) 0.30119(7) 0.4321(4) 0.0634(6) Uani d U 1 . .
H H20 0.1183 0.3129 0.3201 0.076 Uiso calc R 1 . .
C C21 0.1421(7) 0.28010(8) 0.5394(6) 0.0942(12) Uani d U 1 . .
H H21 -0.0188 0.2753 0.5118 0.113 Uiso calc R 1 . .
N N1 0.2119(3) 0.43277(4) 0.5499(2) 0.0415(4) Uani d . 1 . .
N N2 0.0981(3) 0.41220(4) 0.6266(3) 0.0460(4) Uani d . 1 . .
O O1 -0.1350(3) 0.40299(4) 0.7846(3) 0.0664(5) Uani d . 1 . .
Fe Fe1 0.34526(6) 0.314282(7) 0.72673(4) 0.04627(12) Uani d . 1 . .

loop_
_atom_site_aniso_label
_atom_site_aniso_U_11
_atom_site_aniso_U_22
_atom_site_aniso_U_33
_atom_site_aniso_U_12
_atom_site_aniso_U_13
_atom_site_aniso_U_23
C1 0.0476(10) 0.0436(11) 0.0351(9) 0.0025(8) 0.0209(8) 0.0023(8)
C2 0.0659(13) 0.0453(13) 0.0471(11) -0.0044(10) 0.0339(11) -0.0033(9)
C3 0.0803(15) 0.0497(14) 0.0555(13) -0.0140(12) 0.0407(12) -0.0041(10)
C4 0.0671(14) 0.0682(17) 0.0538(13) -0.0073(12) 0.0382(11) 0.0038(11)
C5 0.0633(14) 0.0658(16) 0.0511(12) 0.0108(11) 0.0365(11) 0.0039(11)
C6 0.0597(12) 0.0431(12) 0.0472(11) 0.0074(9) 0.0286(10) 0.0035(9)
C7 0.0484(10) 0.0365(11) 0.0395(10) 0.0026(8) 0.0220(9) 0.0023(8)
C8 0.0817(15) 0.0400(12) 0.0555(12) -0.0002(11) 0.0436(12) -0.0006(10)
C9 0.0549(12) 0.0370(11) 0.0526(11) -0.0039(9) 0.0301(10) -0.0027(9)
C10 0.0479(11) 0.0500(13) 0.0550(12) 0.0037(9) 0.0305(10) 0.0021(10)
C11 0.0625(13) 0.0508(14) 0.0627(13) 0.0073(11) 0.0385(12) -0.0016(11)
C12 0.0514(11) 0.0360(11) 0.0504(11) -0.0037(8) 0.0316(9) -0.0050(8)
C13 0.0717(14) 0.0464(13) 0.0640(14) -0.0035(11) 0.0480(12) 0.0000(11)
C14 0.112(2) 0.0588(16) 0.0556(14) 0.0114(15) 0.0519(15) 0.0085(12)
C15 0.0776(17) 0.0735(19) 0.0495(13) 0.0159(15) 0.0165(12) -0.0036(13)
C16 0.0543(12) 0.0516(14) 0.0614(13) -0.0045(10) 0.0264(11) -0.0113(11)
C17 0.195(4) 0.0351(15) 0.106(3) 0.004(2) 0.102(3) 0.0044(15)
C18 0.102(2) 0.0650(19) 0.0792(18) 0.0324(17) 0.0446(17) 0.0048(15)
C19 0.0748(16) 0.0577(15) 0.0647(14) 0.0012(12) 0.0434(13) -0.0073(12)
C20 0.0726(16) 0.0580(16) 0.0581(14) 0.0058(12) 0.0274(12) -0.0140(12)
C21 0.104(2) 0.075(2) 0.141(3) -0.0429(19) 0.088(3) -0.059(2)
N1 0.0475(9) 0.0362(9) 0.0476(9) 0.0001(7) 0.0273(8) 0.0034(7)
N2 0.0572(10) 0.0357(9) 0.0577(10) -0.0002(8) 0.0369(9) 0.0011(8)
O1 0.0712(11) 0.0596(11) 0.0951(13) -0.0052(8) 0.0611(10) 0.0010(9)
Fe1 0.0639(2) 0.03565(19) 0.04901(19) 0.00135(13) 0.03384(16) 0.00207(13)

loop_
_atom_type_symbol
_atom_type_description
_atom_type_scat_dispersion_real
_atom_type_scat_dispersion_imag
_atom_type_scat_source
C C 0.0033 0.0016 'International Tables Vol C Tables 4.2.6.8 and 6.1.1.4'
H H 0.0000 0.0000 'International Tables Vol C Tables 4.2.6.8 and 6.1.1.4'
N N 0.0061 0.0033 'International Tables Vol C Tables 4.2.6.8 and 6.1.1.4'
O O 0.0106 0.0060 'International Tables Vol C Tables 4.2.6.8 and 6.1.1.4'
Fe Fe 0.3463 0.8444 'International Tables Vol C Tables 4.2.6.8 and 6.1.1.4'

loop_
_geom_angle_atom_site_label_1
_geom_angle_atom_site_label_2
_geom_angle_atom_site_label_3
_geom_angle_site_symmetry_1
_geom_angle_site_symmetry_3
_geom_angle
_geom_angle_publ_flag
C2 C1 C6 . . 118.84(19) ?
C2 C1 C7 . . 120.36(18) ?
C6 C1 C7 . . 120.8(2) ?
C3 C2 C1 . . 120.9(2) ?
C3 C2 H2 . . 119.6 ?
C1 C2 H2 . . 119.6 ?
C2 C3 C4 . . 119.5(2) ?
C2 C3 H3 . . 120.2 ?
C4 C3 H3 . . 120.2 ?
C5 C4 C3 . . 120.2(2) ?
C5 C4 H4 . . 119.9 ?
C3 C4 H4 . . 119.9 ?
C4 C5 C6 . . 120.1(2) ?
C4 C5 H5 . . 120.0 ?
C6 C5 H5 . . 120.0 ?
C5 C6 C1 . . 120.3(2) ?
C5 C6 H6 . . 119.8 ?
C1 C6 H6 . . 119.8 ?
N1 C7 C1 . . 120.89(19) ?
N1 C7 C8 . . 114.44(17) ?
C1 C7 C8 . . 124.66(17) ?
C7 C8 C9 . . 103.14(17) ?
C7 C8 H8A . . 111.1 ?
C9 C8 H8A . . 111.1 ?
C7 C8 H8B . . 111.1 ?
C9 C8 H8B . . 111.1 ?
H8A C8 H8B . . 109.1 ?
N2 C9 C12 . . 111.39(17) ?
N2 C9 C8 . . 100.85(16) ?
C12 C9 C8 . . 115.38(18) ?
N2 C9 H9 . . 109.6 ?
C12 C9 H9 . . 109.6 ?
C8 C9 H9 . . 109.6 ?
O1 C10 N2 . . 119.5(2) ?
O1 C10 C11 . . 122.8(2) ?
N2 C10 C11 . . 117.72(19) ?
C10 C11 H11A . . 109.5 ?
C10 C11 H11B . . 109.5 ?
H11A C11 H11B . . 109.5 ?
C10 C11 H11C . . 109.5 ?
H11A C11 H11C . . 109.5 ?
H11B C11 H11C . . 109.5 ?
C13 C12 C16 . . 107.3(2) ?
C13 C12 C9 . . 126.1(2) ?
C16 C12 C9 . . 126.57(19) ?
C13 C12 Fe1 . . 69.67(13) ?
C16 C12 Fe1 . . 69.46(13) ?
C9 C12 Fe1 . . 127.31(14) ?
C14 C13 C12 . . 108.6(2) ?
C14 C13 Fe1 . . 69.26(14) ?
C12 C13 Fe1 . . 69.76(12) ?
C14 C13 H13 . . 125.7 ?
C12 C13 H13 . . 125.7 ?
Fe1 C13 H13 . . 126.9 ?
C15 C14 C13 . . 107.8(2) ?
C15 C14 Fe1 . . 69.91(14) ?
C13 C14 Fe1 . . 70.32(13) ?
C15 C14 H14 . . 126.1 ?
C13 C14 H14 . . 126.1 ?
Fe1 C14 H14 . . 125.2 ?
C14 C15 C16 . . 108.7(2) ?
C14 C15 Fe1 . . 69.68(16) ?
C16 C15 Fe1 . . 69.97(14) ?
C14 C15 H15 . . 125.6 ?
C16 C15 H15 . . 125.6 ?
Fe1 C15 H15 . . 126.3 ?
C15 C16 C12 . . 107.6(2) ?
C15 C16 Fe1 . . 69.40(15) ?
C12 C16 Fe1 . . 69.80(12) ?
C15 C16 H16 . . 126.2 ?
C12 C16 H16 . . 126.2 ?
Fe1 C16 H16 . . 126.2 ?
C18 C17 C21 . . 107.8(3) ?
C18 C17 Fe1 . . 70.60(18) ?
C21 C17 Fe1 . . 69.23(17) ?
C18 C17 H17 . . 126.1 ?
C21 C17 H17 . . 126.1 ?
Fe1 C17 H17 . . 125.7 ?
C19 C18 C17 . . 108.3(3) ?
C19 C18 Fe1 . . 70.41(15) ?
C17 C18 Fe1 . . 69.52(17) ?
C19 C18 H18 . . 125.9 ?
C17 C18 H18 . . 125.9 ?
Fe1 C18 H18 . . 125.8 ?
C18 C19 C20 . . 110.0(3) ?
C18 C19 Fe1 . . 70.45(16) ?
C20 C19 Fe1 . . 69.86(14) ?
C18 C19 H19 . . 125.0 ?
C20 C19 H19 . . 125.0 ?
Fe1 C19 H19 . . 126.3 ?
C19 C20 C21 . . 107.4(3) ?
C19 C20 Fe1 . . 70.49(14) ?
C21 C20 Fe1 . . 69.23(17) ?
C19 C20 H20 . . 126.3 ?
C21 C20 H20 . . 126.3 ?
Fe1 C20 H20 . . 125.6 ?
C20 C21 C17 . . 106.5(3) ?
C20 C21 Fe1 . . 69.96(15) ?
C17 C21 Fe1 . . 69.55(18) ?
C20 C21 H21 . . 126.8 ?
C17 C21 H21 . . 126.8 ?
Fe1 C21 H21 . . 125.3 ?
C7 N1 N2 . . 107.90(17) ?
C10 N2 N1 . . 122.19(18) ?
C10 N2 C9 . . 123.93(17) ?
N1 N2 C9 . . 113.44(15) ?
C21 Fe1 C17 . . 41.22(16) ?
C21 Fe1 C14 . . 120.23(13) ?
C17 Fe1 C14 . . 107.75(12) ?
C21 Fe1 C15 . . 154.41(16) ?
C17 Fe1 C15 . . 119.21(15) ?
C14 Fe1 C15 . . 40.41(12) ?
C21 Fe1 C20 . . 40.80(13) ?
C17 Fe1 C20 . . 68.15(13) ?
C14 Fe1 C20 . . 155.83(13) ?
C15 Fe1 C20 . . 162.88(12) ?
C21 Fe1 C16 . . 163.86(15) ?
C17 Fe1 C16 . . 153.23(16) ?
C14 Fe1 C16 . . 68.46(11) ?
C15 Fe1 C16 . . 40.64(11) ?
C20 Fe1 C16 . . 126.18(11) ?
C21 Fe1 C19 . . 67.35(11) ?
C17 Fe1 C19 . . 66.57(12) ?
C14 Fe1 C19 . . 162.48(12) ?
C15 Fe1 C19 . . 126.26(12) ?
C20 Fe1 C19 . . 39.65(11) ?
C16 Fe1 C19 . . 108.62(10) ?
C21 Fe1 C18 . . 68.04(15) ?
C17 Fe1 C18 . . 39.88(15) ?
C14 Fe1 C18 . . 125.98(12) ?
C15 Fe1 C18 . . 107.74(13) ?
C20 Fe1 C18 . . 67.11(12) ?
C16 Fe1 C18 . . 119.50(13) ?
C19 Fe1 C18 . . 39.14(12) ?
C21 Fe1 C13 . . 108.82(11) ?
C17 Fe1 C13 . . 127.20(13) ?
C14 Fe1 C13 . . 40.41(11) ?
C15 Fe1 C13 . . 67.68(11) ?
C20 Fe1 C13 . . 121.85(11) ?
C16 Fe1 C13 . . 68.10(10) ?
C19 Fe1 C13 . . 156.12(11) ?
C18 Fe1 C13 . . 163.57(12) ?
C21 Fe1 C12 . . 126.67(14) ?
C17 Fe1 C12 . . 164.70(15) ?
C14 Fe1 C12 . . 68.53(10) ?
C15 Fe1 C12 . . 68.28(10) ?
C20 Fe1 C12 . . 108.77(10) ?
C16 Fe1 C12 . . 40.74(9) ?
C19 Fe1 C12 . . 121.34(10) ?
C18 Fe1 C12 . . 154.21(12) ?
C13 Fe1 C12 . . 40.57(8) ?

loop_
_geom_bond_atom_site_label_1
_geom_bond_atom_site_label_2
_geom_bond_site_symmetry_2
_geom_bond_distance
_geom_bond_publ_flag
C1 C2 . 1.385(3) ?
C1 C6 . 1.393(3) ?
C1 C7 . 1.474(3) ?
C2 C3 . 1.381(3) ?
C2 H2 . 0.9300 ?
C3 C4 . 1.388(3) ?
C3 H3 . 0.9300 ?
C4 C5 . 1.373(4) ?
C4 H4 . 0.9300 ?
C5 C6 . 1.384(3) ?
C5 H5 . 0.9300 ?
C6 H6 . 0.9300 ?
C7 N1 . 1.286(3) ?
C7 C8 . 1.495(3) ?
C8 C9 . 1.542(3) ?
C8 H8A . 0.9700 ?
C8 H8B . 0.9700 ?
C9 N2 . 1.483(3) ?
C9 C12 . 1.498(3) ?
C9 H9 . 0.9800 ?
C10 O1 . 1.223(3) ?
C10 N2 . 1.356(3) ?
C10 C11 . 1.494(3) ?
C11 H11A . 0.9600 ?
C11 H11B . 0.9600 ?
C11 H11C . 0.9600 ?
C12 C13 . 1.417(3) ?
C12 C16 . 1.421(3) ?
C12 Fe1 . 2.044(2) ?
C13 C14 . 1.406(4) ?
C13 Fe1 . 2.043(2) ?
C13 H13 . 0.9300 ?
C14 C15 . 1.402(4) ?
C14 Fe1 . 2.029(2) ?
C14 H14 . 0.9300 ?
C15 C16 . 1.414(4) ?
C15 Fe1 . 2.032(3) ?
C15 H15 . 0.9300 ?
C16 Fe1 . 2.039(2) ?
C16 H16 . 0.9300 ?
C17 C18 . 1.388(5) ?
C17 C21 . 1.426(5) ?
C17 Fe1 . 2.028(3) ?
C17 H17 . 0.9300 ?
C18 C19 . 1.368(4) ?
C18 Fe1 . 2.042(3) ?
C18 H18 . 0.9300 ?
C19 C20 . 1.382(4) ?
C19 Fe1 . 2.041(2) ?
C19 H19 . 0.9300 ?
C20 C21 . 1.414(4) ?
C20 Fe1 . 2.033(2) ?
C20 H20 . 0.9300 ?
C21 Fe1 . 2.023(3) ?
C21 H21 . 0.9300 ?
N1 N2 . 1.389(2) ?

loop_
_geom_hbond_atom_site_label_D
_geom_hbond_atom_site_label_H
_geom_hbond_atom_site_label_A
_geom_hbond_site_symmetry_A
_geom_hbond_distance_DH
_geom_hbond_distance_HA
_geom_hbond_distance_DA
_geom_hbond_angle_DHA
C5 H5 O1 1_654 0.93 2.70 3.599(3) 163.0(10)
C16 H16 O1 1_655 0.93 2.29 3.201(3) 167.0(10)
C17 H17 Cg1 4_566 0.93 2.71 3.64(4) 174.0(10)
C11 H11A Cg2 1_556 0.96 2.60 3.51(5) 158.0(10)

loop_
_geom_torsion_atom_site_label_1
_geom_torsion_atom_site_label_2
_geom_torsion_atom_site_label_3
_geom_torsion_atom_site_label_4
_geom_torsion_site_symmetry_1
_geom_torsion_site_symmetry_2
_geom_torsion_site_symmetry_3
_geom_torsion_site_symmetry_4
_geom_torsion
_geom_torsion_publ_flag
C6 C1 C2 C3 . . . . -2.9(3) ?
C7 C1 C2 C3 . . . . 176.4(2) ?
C1 C2 C3 C4 . . . . 0.5(4) ?
C2 C3 C4 C5 . . . . 2.3(4) ?
C3 C4 C5 C6 . . . . -2.7(4) ?
C4 C5 C6 C1 . . . . 0.3(3) ?
C2 C1 C6 C5 . . . . 2.5(3) ?
C7 C1 C6 C5 . . . . -176.8(2) ?
C2 C1 C7 N1 . . . . -5.5(3) ?
C6 C1 C7 N1 . . . . 173.87(19) ?
C2 C1 C7 C8 . . . . 175.1(2) ?
C6 C1 C7 C8 . . . . -5.6(3) ?
N1 C7 C8 C9 . . . . -2.9(3) ?
C1 C7 C8 C9 . . . . 176.64(19) ?
C7 C8 C9 N2 . . . . 4.2(2) ?
C7 C8 C9 C12 . . . . -115.9(2) ?
N2 C9 C12 C13 . . . . 101.6(2) ?
C8 C9 C12 C13 . . . . -144.2(2) ?
N2 C9 C12 C16 . . . . -76.6(3) ?
C8 C9 C12 C16 . . . . 37.6(3) ?
N2 C9 C12 Fe1 . . . . -167.51(13) ?
C8 C9 C12 Fe1 . . . . -53.3(2) ?
C16 C12 C13 C14 . . . . -1.0(3) ?
C9 C12 C13 C14 . . . . -179.5(2) ?
Fe1 C12 C13 C14 . . . . 58.49(17) ?
C16 C12 C13 Fe1 . . . . -59.53(15) ?
C9 C12 C13 Fe1 . . . . 122.0(2) ?
C12 C13 C14 C15 . . . . 1.4(3) ?
Fe1 C13 C14 C15 . . . . 60.16(18) ?
C12 C13 C14 Fe1 . . . . -58.80(16) ?
C13 C14 C15 C16 . . . . -1.2(3) ?
Fe1 C14 C15 C16 . . . . 59.26(18) ?
C13 C14 C15 Fe1 . . . . -60.42(18) ?
C14 C15 C16 C12 . . . . 0.5(3) ?
Fe1 C15 C16 C12 . . . . 59.60(15) ?
C14 C15 C16 Fe1 . . . . -59.08(19) ?
C13 C12 C16 C15 . . . . 0.3(3) ?
C9 C12 C16 C15 . . . . 178.8(2) ?
Fe1 C12 C16 C15 . . . . -59.34(17) ?
C13 C12 C16 Fe1 . . . . 59.67(15) ?
C9 C12 C16 Fe1 . . . . -121.9(2) ?
C21 C17 C18 C19 . . . . -0.5(3) ?
Fe1 C17 C18 C19 . . . . -60.0(2) ?
C21 C17 C18 Fe1 . . . . 59.5(2) ?
C17 C18 C19 C20 . . . . 0.6(3) ?
Fe1 C18 C19 C20 . . . . -58.80(19) ?
C17 C18 C19 Fe1 . . . . 59.4(2) ?
C18 C19 C20 C21 . . . . -0.5(3) ?
Fe1 C19 C20 C21 . . . . -59.63(18) ?
C18 C19 C20 Fe1 . . . . 59.1(2) ?
C19 C20 C21 C17 . . . . 0.1(3) ?
Fe1 C20 C21 C17 . . . . -60.3(2) ?
C19 C20 C21 Fe1 . . . . 60.43(18) ?
C18 C17 C21 C20 . . . . 0.2(3) ?
Fe1 C17 C21 C20 . . . . 60.56(19) ?
C18 C17 C21 Fe1 . . . . -60.3(2) ?
C1 C7 N1 N2 . . . . -179.60(17) ?
C8 C7 N1 N2 . . . . -0.1(2) ?
O1 C10 N2 N1 . . . . 175.1(2) ?
C11 C10 N2 N1 . . . . -6.1(3) ?
O1 C10 N2 C9 . . . . 3.2(3) ?
C11 C10 N2 C9 . . . . -177.9(2) ?
C7 N1 N2 C10 . . . . -169.37(19) ?
C7 N1 N2 C9 . . . . 3.3(2) ?
C12 C9 N2 C10 . . . . -69.3(3) ?
C8 C9 N2 C10 . . . . 167.7(2) ?
C12 C9 N2 N1 . . . . 118.16(18) ?
C8 C9 N2 N1 . . . . -4.8(2) ?
C20 C21 Fe1 C17 . . . . -117.2(2) ?
C20 C21 Fe1 C14 . . . . 160.19(16) ?
C17 C21 Fe1 C14 . . . . -82.6(2) ?
C20 C21 Fe1 C15 . . . . -165.3(2) ?
C17 C21 Fe1 C15 . . . . -48.0(3) ?
C17 C21 Fe1 C20 . . . . 117.2(2) ?
C20 C21 Fe1 C16 . . . . 41.2(5) ?
C17 C21 Fe1 C16 . . . . 158.4(4) ?
C20 C21 Fe1 C19 . . . . -37.48(16) ?
C17 C21 Fe1 C19 . . . . 79.8(2) ?
C20 C21 Fe1 C18 . . . . -79.93(18) ?
C17 C21 Fe1 C18 . . . . 37.32(18) ?
C20 C21 Fe1 C13 . . . . 117.28(17) ?
C17 C21 Fe1 C13 . . . . -125.47(19) ?
C20 C21 Fe1 C12 . . . . 75.59(19) ?
C17 C21 Fe1 C12 . . . . -167.16(17) ?
C18 C17 Fe1 C21 . . . . 118.7(3) ?
C18 C17 Fe1 C14 . . . . -125.4(2) ?
C21 C17 Fe1 C14 . . . . 115.90(19) ?
C18 C17 Fe1 C15 . . . . -82.8(2) ?
C21 C17 Fe1 C15 . . . . 158.42(18) ?
C18 C17 Fe1 C20 . . . . 80.0(2) ?
C21 C17 Fe1 C20 . . . . -38.75(17) ?
C18 C17 Fe1 C16 . . . . -48.1(3) ?
C21 C17 Fe1 C16 . . . . -166.9(2) ?
C18 C17 Fe1 C19 . . . . 36.91(19) ?
C21 C17 Fe1 C19 . . . . -81.83(19) ?
C21 C17 Fe1 C18 . . . . -118.7(3) ?
C18 C17 Fe1 C13 . . . . -165.84(18) ?
C21 C17 Fe1 C13 . . . . 75.4(2) ?
C18 C17 Fe1 C12 . . . . 161.2(3) ?
C21 C17 Fe1 C12 . . . . 42.5(5) ?
C15 C14 Fe1 C21 . . . . 157.8(2) ?
C13 C14 Fe1 C21 . . . . -83.8(2) ?
C15 C14 Fe1 C17 . . . . 114.5(2) ?
C13 C14 Fe1 C17 . . . . -127.1(2) ?
C13 C14 Fe1 C15 . . . . 118.4(2) ?
C15 C14 Fe1 C20 . . . . -169.5(2) ?
C13 C14 Fe1 C20 . . . . -51.0(3) ?
C15 C14 Fe1 C16 . . . . -37.34(16) ?
C13 C14 Fe1 C16 . . . . 81.07(16) ?
C15 C14 Fe1 C19 . . . . 46.4(4) ?
C13 C14 Fe1 C19 . . . . 164.8(3) ?
C15 C14 Fe1 C18 . . . . 74.2(2) ?
C13 C14 Fe1 C18 . . . . -167.35(17) ?
C15 C14 Fe1 C13 . . . . -118.4(2) ?
C15 C14 Fe1 C12 . . . . -81.29(17) ?
C13 C14 Fe1 C12 . . . . 37.13(14) ?
C14 C15 Fe1 C21 . . . . -49.1(4) ?
C16 C15 Fe1 C21 . . . . -169.0(3) ?
C14 C15 Fe1 C17 . . . . -83.2(2) ?
C16 C15 Fe1 C17 . . . . 156.81(18) ?
C16 C15 Fe1 C14 . . . . -120.0(2) ?
C14 C15 Fe1 C20 . . . . 165.3(3) ?
C16 C15 Fe1 C20 . . . . 45.3(4) ?
C14 C15 Fe1 C16 . . . . 120.0(2) ?
C14 C15 Fe1 C19 . . . . -164.32(16) ?
C16 C15 Fe1 C19 . . . . 75.72(19) ?
C14 C15 Fe1 C18 . . . . -125.14(19) ?
C16 C15 Fe1 C18 . . . . 114.90(17) ?
C14 C15 Fe1 C13 . . . . 38.05(16) ?
C16 C15 Fe1 C13 . . . . -81.90(16) ?
C14 C15 Fe1 C12 . . . . 81.97(17) ?
C16 C15 Fe1 C12 . . . . -37.99(14) ?
C19 C20 Fe1 C21 . . . . -118.3(3) ?
C19 C20 Fe1 C17 . . . . -79.2(2) ?
C21 C20 Fe1 C17 . . . . 39.1(2) ?
C19 C20 Fe1 C14 . . . . -164.0(2) ?
C21 C20 Fe1 C14 . . . . -45.6(4) ?
C19 C20 Fe1 C15 . . . . 39.8(4) ?
C21 C20 Fe1 C15 . . . . 158.1(4) ?
C19 C20 Fe1 C16 . . . . 74.78(19) ?
C21 C20 Fe1 C16 . . . . -166.9(2) ?
C21 C20 Fe1 C19 . . . . 118.3(3) ?
C19 C20 Fe1 C18 . . . . -35.92(18) ?
C21 C20 Fe1 C18 . . . . 82.4(2) ?
C19 C20 Fe1 C13 . . . . 159.63(16) ?
C21 C20 Fe1 C13 . . . . -82.0(2) ?
C19 C20 Fe1 C12 . . . . 116.80(16) ?
C21 C20 Fe1 C12 . . . . -124.9(2) ?
C15 C16 Fe1 C21 . . . . 162.8(4) ?
C12 C16 Fe1 C21 . . . . 44.0(4) ?
C15 C16 Fe1 C17 . . . . -49.7(3) ?
C12 C16 Fe1 C17 . . . . -168.6(2) ?
C15 C16 Fe1 C14 . . . . 37.14(16) ?
C12 C16 Fe1 C14 . . . . -81.68(15) ?
C12 C16 Fe1 C15 . . . . -118.8(2) ?
C15 C16 Fe1 C20 . . . . -164.97(16) ?
C12 C16 Fe1 C20 . . . . 76.21(16) ?
C15 C16 Fe1 C19 . . . . -124.45(17) ?
C12 C16 Fe1 C19 . . . . 116.73(14) ?
C15 C16 Fe1 C18 . . . . -83.01(19) ?
C12 C16 Fe1 C18 . . . . 158.16(14) ?
C15 C16 Fe1 C13 . . . . 80.79(17) ?
C12 C16 Fe1 C13 . . . . -38.03(12) ?
C15 C16 Fe1 C12 . . . . 118.8(2) ?
C18 C19 Fe1 C21 . . . . -82.6(2) ?
C20 C19 Fe1 C21 . . . . 38.6(2) ?
C18 C19 Fe1 C17 . . . . -37.6(2) ?
C20 C19 Fe1 C17 . . . . 83.5(2) ?
C18 C19 Fe1 C14 . . . . 36.8(5) ?
C20 C19 Fe1 C14 . . . . 157.9(3) ?
C18 C19 Fe1 C15 . . . . 72.4(2) ?
C20 C19 Fe1 C15 . . . . -166.49(17) ?
C18 C19 Fe1 C20 . . . . -121.1(3) ?
C18 C19 Fe1 C16 . . . . 114.1(2) ?
C20 C19 Fe1 C16 . . . . -124.73(17) ?
C20 C19 Fe1 C18 . . . . 121.1(3) ?
C18 C19 Fe1 C13 . . . . -168.0(3) ?
C20 C19 Fe1 C13 . . . . -46.9(3) ?
C18 C19 Fe1 C12 . . . . 157.19(19) ?
C20 C19 Fe1 C12 . . . . -81.69(19) ?
C19 C18 Fe1 C21 . . . . 80.7(2) ?
C17 C18 Fe1 C21 . . . . -38.5(2) ?
C19 C18 Fe1 C17 . . . . 119.2(3) ?
C19 C18 Fe1 C14 . . . . -167.12(18) ?
C17 C18 Fe1 C14 . . . . 73.7(3) ?
C19 C18 Fe1 C15 . . . . -126.2(2) ?
C17 C18 Fe1 C15 . . . . 114.6(2) ?
C19 C18 Fe1 C20 . . . . 36.36(18) ?
C17 C18 Fe1 C20 . . . . -82.8(2) ?
C19 C18 Fe1 C16 . . . . -83.5(2) ?
C17 C18 Fe1 C16 . . . . 157.3(2) ?
C17 C18 Fe1 C19 . . . . -119.2(3) ?
C19 C18 Fe1 C13 . . . . 162.8(4) ?
C17 C18 Fe1 C13 . . . . 43.6(5) ?
C19 C18 Fe1 C12 . . . . -49.6(4) ?
C17 C18 Fe1 C12 . . . . -168.8(2) ?
C14 C13 Fe1 C21 . . . . 114.8(2) ?
C12 C13 Fe1 C21 . . . . -124.90(19) ?
C14 C13 Fe1 C17 . . . . 72.5(2) ?
C12 C13 Fe1 C17 . . . . -167.26(19) ?
C12 C13 Fe1 C14 . . . . 120.3(2) ?
C14 C13 Fe1 C15 . . . . -38.04(18) ?
C12 C13 Fe1 C15 . . . . 82.21(16) ?
C14 C13 Fe1 C20 . . . . 157.98(18) ?
C12 C13 Fe1 C20 . . . . -81.76(17) ?
C14 C13 Fe1 C16 . . . . -82.06(18) ?
C12 C13 Fe1 C16 . . . . 38.19(14) ?
C14 C13 Fe1 C19 . . . . -168.7(3) ?
C12 C13 Fe1 C19 . . . . -48.5(3) ?
C14 C13 Fe1 C18 . . . . 38.8(5) ?
C12 C13 Fe1 C18 . . . . 159.1(4) ?
C14 C13 Fe1 C12 . . . . -120.3(2) ?
C13 C12 Fe1 C21 . . . . 75.45(19) ?
C16 C12 Fe1 C21 . . . . -166.07(16) ?
C9 C12 Fe1 C21 . . . . -45.1(2) ?
C13 C12 Fe1 C17 . . . . 41.7(5) ?
C16 C12 Fe1 C17 . . . . 160.2(4) ?
C9 C12 Fe1 C17 . . . . -78.8(5) ?
C13 C12 Fe1 C14 . . . . -36.99(16) ?
C16 C12 Fe1 C14 . . . . 81.49(16) ?
C9 C12 Fe1 C14 . . . . -157.5(2) ?
C13 C12 Fe1 C15 . . . . -80.60(17) ?
C16 C12 Fe1 C15 . . . . 37.89(15) ?
C9 C12 Fe1 C15 . . . . 158.9(2) ?
C13 C12 Fe1 C20 . . . . 117.39(15) ?
C16 C12 Fe1 C20 . . . . -124.12(14) ?
C9 C12 Fe1 C20 . . . . -3.2(2) ?
C13 C12 Fe1 C16 . . . . -118.49(19) ?
C9 C12 Fe1 C16 . . . . 121.0(2) ?
C13 C12 Fe1 C19 . . . . 159.21(15) ?
C16 C12 Fe1 C19 . . . . -82.30(16) ?
C9 C12 Fe1 C19 . . . . 38.7(2) ?
C13 C12 Fe1 C18 . . . . -166.6(3) ?
C16 C12 Fe1 C18 . . . . -48.1(3) ?
C9 C12 Fe1 C18 . . . . 72.9(3) ?
C16 C12 Fe1 C13 . . . . 118.49(19) ?
C9 C12 Fe1 C13 . . . . -120.6(2) ?
